data_4031367
loop_
_publ_author_name
'Alcock, N.W.'
'Esperas, S.'

_publ_section_title
;
 Crystal and molecular structure of uranyl diperchlorate heptahydrate
;
_journal_name_full
;
Journal of the Chemical Society. Dalton Transactions, Inorganic Chemistry 
(1972-)
;
_journal_page_first 893
_journal_page_last 896
_journal_volume 1977
_journal_year 1977
_chemical_formula_sum 'Cl2 H14 O17 U'
_chemical_name_systematic '(U O2) (Cl O4)2 (H2 O)7'
_space_group_IT_number 29
_symmetry_space_group_name_Hall 'P 2c -2ac'
_symmetry_space_group_name_H-M 'P c a 21'
_cell_angle_alpha 90
_cell_angle_beta 90
_cell_angle_gamma 90
_cell_formula_units_Z 4
_cell_length_a 9.302
_cell_length_b 14.692
_cell_length_c 10.842
_cell_volume 1481.722
_citation_journal_id_ASTM JCDTBI
_cod_data_source_file Alcock_JCDTBI_1977_131.cif
_cod_data_source_block H14Cl2O17U1
_cod_original_formula_sum 'H14 Cl2 O17 U1'
_cod_database_code 4031367

loop_
_symmetry_equiv_pos_as_xyz
x,y,z
-x,-y,z+1/2
-x+1/2,y,z+1/2
x+1/2,-y,z

loop_
_atom_site_label
_atom_site_type_symbol
_atom_site_fract_x
_atom_site_fract_y
_atom_site_fract_z
_atom_site_occupancy
_atom_site_U_iso_or_equiv
O4 O-2 0.348 0.129 0.114 1 0.0
O13 O-2 0.8439 0.4772 0.2102 1 0.0
O7 O-2 0.027 0.342 -0.056 1 0.0
U1 U+6 0.2521 0.2515 0 1 0.0
O11 O-2 0.8726 0.3209 0.1868 1 0.0
O16 O-2 0.5806 0.1555 0.3043 1 0.0
O12 O-2 0.6449 0.3856 0.172 1 0.0
Cl2 Cl+7 0.7068 0.1103 0.2618 1 0.0
O6 O-2 0.314 0.396 -0.111 1 0.0
O1 O-2 0.214 0.21 -0.134 1 0.0
O14 O-2 0.7156 0.1178 0.1309 1 0.0
O5 O-2 0.518 0.264 -0.013 1 0.0
O8 O-2 0.504 0.497 0.515 1 0.0
O2 O-2 0.264 0.329 0.128 1 0.0
O9 O-2 0.523 0.007 0.011 1 0.0
O10 O-2 0.7605 0.3786 0.3549 1 0.0
O17 O-2 0.7005 0.0167 0.2957 1 0.0
O15 O-2 0.8302 0.1512 0.3163 1 0.0
O3 O-2 0.047 0.177 0.085 1 0.0
Cl1 Cl+7 0.7805 0.3906 0.2328 1 0.0
